data_4101898
loop_
_publ_author_name
'Gabriel M\'enard'
'Douglas W. Stephan'

_publ_section_title
;
 Room Temperature Reduction of CO2 to Methanol by Al-Based Frustrated
 Lewis Pairs and Ammonia Borane
;
_journal_name_full 'Journal of the American Chemical Society'
_journal_page_first 1796
_journal_page_last 1797
_journal_paper_doi 10.1021/ja9104792
_journal_volume 132
_journal_year 2010
_chemical_formula_sum 'C27 H35 Al Br4 P'
_chemical_formula_weight 737.14
_space_group_IT_number 2
_symmetry_cell_setting triclinic
_symmetry_space_group_name_Hall '-P 1'
_symmetry_space_group_name_H-M 'P -1'
_atom_sites_solution_hydrogens geom
_atom_sites_solution_primary direct
_atom_sites_solution_secondary difmap
_audit_creation_method SHELXL-97
_cell_angle_alpha 102.707(3)
_cell_angle_beta 93.952(3)
_cell_angle_gamma 102.129(3)
_cell_formula_units_Z 4
_cell_length_a 13.5700(7)
_cell_length_b 15.0537(8)
_cell_length_c 15.6353(8)
_cell_measurement_temperature 150(2)
_cell_measurement_theta_max 25.0
_cell_measurement_theta_min 2.0
_cell_volume 3023.9(3)
_computing_structure_refinement 'SHELXL-97 (Sheldrick, 1997)'
_computing_structure_solution 'SHELXS-97 (Sheldrick, 1990)'
_diffrn_ambient_temperature 150(2)
_diffrn_measured_fraction_theta_full 0.998
_diffrn_measured_fraction_theta_max 0.998
_diffrn_radiation_monochromator graphite
_diffrn_radiation_source 'fine-focus sealed tube'
_diffrn_radiation_type MoK\a
_diffrn_radiation_wavelength 0.71073
_diffrn_reflns_av_R_equivalents 0.0419
_diffrn_reflns_av_sigmaI/netI 0.0274
_diffrn_reflns_limit_h_max 17
_diffrn_reflns_limit_h_min -17
_diffrn_reflns_limit_k_max 19
_diffrn_reflns_limit_k_min -19
_diffrn_reflns_limit_l_max 20
_diffrn_reflns_limit_l_min -20
_diffrn_reflns_number 151500
_diffrn_reflns_theta_full 27.41
_diffrn_reflns_theta_max 27.41
_diffrn_reflns_theta_min 1.34
_exptl_absorpt_coefficient_mu 5.420
_exptl_absorpt_correction_T_max 0.4776
_exptl_absorpt_correction_T_min 0.1394
_exptl_absorpt_correction_type empirical
_exptl_crystal_density_diffrn 1.619
_exptl_crystal_density_method 'not measured'
_exptl_crystal_F_000 1460
_exptl_crystal_size_max 0.60
_exptl_crystal_size_mid 0.29
_exptl_crystal_size_min 0.16
_refine_diff_density_max 1.799
_refine_diff_density_min -1.067
_refine_diff_density_rms 0.100
_refine_ls_extinction_method none
_refine_ls_goodness_of_fit_ref 1.016
_refine_ls_hydrogen_treatment fixed
_refine_ls_matrix_type full
_refine_ls_number_parameters 599
_refine_ls_number_reflns 13744
_refine_ls_number_restraints 0
_refine_ls_restrained_S_all 1.016
_refine_ls_R_factor_all 0.0651
_refine_ls_R_factor_gt 0.0428
_refine_ls_shift/su_max 0.012
_refine_ls_shift/su_mean 0.000
_refine_ls_structure_factor_coef Fsqd
_refine_ls_weighting_details 'calc w=1/[\s^2^(Fo^2^)+(0.0444P)^2^+9.4781P] where P=(Fo^2^+2Fc^2^)/3'
_refine_ls_weighting_scheme calc
_refine_ls_wR_factor_gt 0.0996
_refine_ls_wR_factor_ref 0.1101
_reflns_number_gt 10456
_reflns_number_total 13744
_reflns_threshold_expression >2sigma(I)
_cod_data_source_file ja9104792_si_002.cif
_cod_data_source_block '[Mes3PH][AlBr4]'
_cod_database_code 4101898

loop_
_symmetry_equiv_pos_as_xyz
'x, y, z'
'-x, -y, -z'

loop_
_atom_site_label
_atom_site_type_symbol
_atom_site_fract_x
_atom_site_fract_y
_atom_site_fract_z
_atom_site_U_iso_or_equiv
_atom_site_adp_type
_atom_site_occupancy
_atom_site_symmetry_multiplicity
_atom_site_calc_flag
_atom_site_refinement_flags
_atom_site_disorder_assembly
_atom_site_disorder_group
Al1 Al 0.31003(9) 0.59962(9) 0.34489(8) 0.0290(3) Uani 1 1 d . . .
Al2 Al 0.20900(9) 0.95335(9) 0.17079(8) 0.0293(3) Uani 1 1 d . . .
Br1 Br 0.25747(4) 0.53879(4) 0.19670(3) 0.04180(12) Uani 1 1 d . . .
Br2 Br 0.44645(4) 0.54385(4) 0.38418(3) 0.05218(14) Uani 1 1 d . . .
Br3 Br 0.34807(4) 0.75880(3) 0.37411(3) 0.04403(12) Uani 1 1 d . . .
Br4 Br 0.18064(3) 0.55230(3) 0.42540(3) 0.03723(11) Uani 1 1 d . . .
Br5 Br 0.11829(3) 0.94919(3) 0.04005(3) 0.03848(11) Uani 1 1 d . . .
Br6 Br 0.29220(4) 0.83425(4) 0.15099(3) 0.04732(13) Uani 1 1 d . . .
Br7 Br 0.09927(3) 0.93695(4) 0.27520(3) 0.04988(14) Uani 1 1 d . . .
Br8 Br 0.32130(4) 1.09579(4) 0.21915(4) 0.05349(14) Uani 1 1 d . . .
P1 P 0.72664(18) 0.64535(17) 0.20084(15) 0.0363(5) Uani 0.50 1 d P . .
P1A P 0.80909(11) 0.70311(11) 0.21264(10) 0.0097(3) Uani 0.50 1 d P . .
P2 P 0.76385(7) 1.21568(7) 0.32613(6) 0.0242(2) Uani 1 1 d . . .
C1 C 0.7736(4) 0.6951(3) 0.3215(3) 0.0328(9) Uani 1 1 d . . .
C2 C 0.8067(3) 0.7840(3) 0.3779(4) 0.0457(12) Uani 1 1 d . . .
C3 C 0.8062(4) 0.7904(4) 0.4682(4) 0.0634(18) Uani 1 1 d . . .
H3A H 0.8299 0.8499 0.5083 0.076 Uiso 1 1 calc R . .
C4 C 0.7725(6) 0.7129(6) 0.5011(3) 0.073(2) Uani 1 1 d . . .
C5 C 0.7400(4) 0.6293(4) 0.4436(4) 0.0556(15) Uani 1 1 d . . .
H5A H 0.7165 0.5760 0.4661 0.067 Uiso 1 1 calc R . .
C6 C 0.7389(3) 0.6170(3) 0.3551(3) 0.0344(9) Uani 1 1 d . . .
C7 C 0.8408(6) 0.8726(4) 0.3463(7) 0.117(4) Uani 1 1 d . . .
H7A H 0.8607 0.9264 0.3974 0.175 Uiso 1 1 calc R . .
H7B H 0.7849 0.8810 0.3081 0.175 Uiso 1 1 calc R . .
H7C H 0.8989 0.8676 0.3131 0.175 Uiso 1 1 calc R . .
C8 C 0.7580(7) 0.7125(7) 0.5973(6) 0.114(3) Uiso 1 1 d . . .
H8A H 0.7318 0.6481 0.6018 0.170 Uiso 1 1 calc R . .
H8B H 0.7097 0.7504 0.6173 0.170 Uiso 1 1 calc R . .
H8C H 0.8234 0.7387 0.6344 0.170 Uiso 1 1 calc R . .
C9 C 0.6977(5) 0.5196(4) 0.2969(6) 0.091(3) Uani 1 1 d . . .
H9A H 0.6777 0.4756 0.3339 0.136 Uiso 1 1 calc R . .
H9B H 0.7501 0.5006 0.2618 0.136 Uiso 1 1 calc R . .
H9C H 0.6384 0.5194 0.2573 0.136 Uiso 1 1 calc R . .
C10 C 0.8299(5) 0.5898(4) 0.1504(3) 0.0529(15) Uani 1 1 d . . .
C11 C 0.9261(4) 0.5827(3) 0.1825(3) 0.0428(11) Uani 1 1 d . . .
C12 C 0.9625(3) 0.5076(3) 0.1394(3) 0.0317(9) Uani 1 1 d . . .
H12A H 1.0277 0.5020 0.1606 0.038 Uiso 1 1 calc R . .
C13 C 0.9087(3) 0.4406(3) 0.0673(3) 0.0281(8) Uani 1 1 d . . .
C14 C 0.8136(3) 0.4489(3) 0.0366(3) 0.0351(9) Uani 1 1 d . . .
H14A H 0.7757 0.4034 -0.0132 0.042 Uiso 1 1 calc R . .
C15 C 0.7723(4) 0.5227(4) 0.0774(3) 0.0481(13) Uani 1 1 d . . .
C16 C 0.9954(6) 0.6521(4) 0.2602(4) 0.074(2) Uani 1 1 d . . .
H16A H 1.0584 0.6316 0.2694 0.110 Uiso 1 1 calc R . .
H16B H 0.9610 0.6552 0.3135 0.110 Uiso 1 1 calc R . .
H16C H 1.0113 0.7142 0.2476 0.110 Uiso 1 1 calc R . .
C17 C 0.9528(4) 0.3618(3) 0.0219(3) 0.0411(11) Uani 1 1 d . . .
H17A H 1.0201 0.3673 0.0524 0.062 Uiso 1 1 calc R . .
H17B H 0.9588 0.3649 -0.0396 0.062 Uiso 1 1 calc R . .
H17C H 0.9083 0.3019 0.0231 0.062 Uiso 1 1 calc R . .
C18 C 0.6687(5) 0.5265(6) 0.0383(4) 0.086(3) Uani 1 1 d . . .
H18A H 0.6486 0.5812 0.0726 0.129 Uiso 1 1 calc R . .
H18B H 0.6191 0.4695 0.0399 0.129 Uiso 1 1 calc R . .
H18C H 0.6712 0.5314 -0.0230 0.129 Uiso 1 1 calc R . .
C19 C 0.7155(4) 0.7454(4) 0.1485(3) 0.0491(14) Uani 1 1 d . . .
C20 C 0.6150(4) 0.7502(3) 0.1608(3) 0.0459(13) Uani 1 1 d . . .
C21 C 0.5701(3) 0.8035(3) 0.1149(3) 0.0365(10) Uani 1 1 d . . .
H21A H 0.5019 0.8071 0.1217 0.044 Uiso 1 1 calc R . .
C22 C 0.6217(3) 0.8515(3) 0.0597(3) 0.0307(9) Uani 1 1 d . . .
C23 C 0.7201(3) 0.8437(3) 0.0481(3) 0.0324(9) Uani 1 1 d . . .
H23A H 0.7554 0.8752 0.0090 0.039 Uiso 1 1 calc R . .
C24 C 0.7681(3) 0.7916(4) 0.0916(3) 0.0402(11) Uani 1 1 d . . .
C25 C 0.5523(7) 0.7026(4) 0.2215(5) 0.095(3) Uani 1 1 d . . .
H25A H 0.4849 0.7163 0.2187 0.142 Uiso 1 1 calc R . .
H25B H 0.5861 0.7258 0.2822 0.142 Uiso 1 1 calc R . .
H25C H 0.5454 0.6348 0.2029 0.142 Uiso 1 1 calc R . .
C26 C 0.5725(5) 0.9114(4) 0.0133(3) 0.0586(16) Uani 1 1 d . . .
H26A H 0.5035 0.9089 0.0291 0.088 Uiso 1 1 calc R . .
H26B H 0.5697 0.8882 -0.0507 0.088 Uiso 1 1 calc R . .
H26C H 0.6124 0.9763 0.0312 0.088 Uiso 1 1 calc R . .
C27 C 0.8770(4) 0.7899(6) 0.0744(4) 0.079(2) Uani 1 1 d . . .
H27A H 0.8972 0.8273 0.0319 0.119 Uiso 1 1 calc R . .
H27B H 0.8814 0.7252 0.0505 0.119 Uiso 1 1 calc R . .
H27C H 0.9223 0.8161 0.1299 0.119 Uiso 1 1 calc R . .
C28 C 0.8832(3) 1.2248(3) 0.2803(3) 0.0247(8) Uani 1 1 d . . .
C29 C 0.9410(3) 1.3167(3) 0.2906(2) 0.0252(8) Uani 1 1 d . . .
C30 C 1.0322(3) 1.3294(3) 0.2540(2) 0.0267(8) Uani 1 1 d . . .
H30A H 1.0714 1.3912 0.2603 0.032 Uiso 1 1 calc R . .
C31 C 1.0675(3) 1.2543(3) 0.2087(3) 0.0273(8) Uani 1 1 d . . .
C32 C 1.0091(3) 1.1639(3) 0.1997(3) 0.0285(8) Uani 1 1 d . . .
H32A H 1.0327 1.1121 0.1690 0.034 Uiso 1 1 calc R . .
C33 C 0.9170(3) 1.1477(3) 0.2345(3) 0.0291(8) Uani 1 1 d . . .
C34 C 0.9098(3) 1.4035(3) 0.3384(3) 0.0373(10) Uani 1 1 d . . .
H34A H 0.9617 1.4592 0.3372 0.056 Uiso 1 1 calc R . .
H34B H 0.9026 1.4009 0.3998 0.056 Uiso 1 1 calc R . .
H34C H 0.8447 1.4066 0.3092 0.056 Uiso 1 1 calc R . .
C35 C 1.1665(3) 1.2703(3) 0.1707(3) 0.0381(10) Uani 1 1 d . . .
H35A H 1.1967 1.3377 0.1834 0.057 Uiso 1 1 calc R . .
H35B H 1.1546 1.2445 0.1066 0.057 Uiso 1 1 calc R . .
H35C H 1.2129 1.2392 0.1973 0.057 Uiso 1 1 calc R . .
C36 C 0.8585(4) 1.0475(3) 0.2190(3) 0.0429(11) Uani 1 1 d . . .
H36A H 0.8966 1.0059 0.1858 0.064 Uiso 1 1 calc R . .
H36B H 0.7923 1.0396 0.1852 0.064 Uiso 1 1 calc R . .
H36C H 0.8483 1.0320 0.2759 0.064 Uiso 1 1 calc R . .
C37 C 0.7217(3) 1.1133(3) 0.3684(3) 0.0256(8) Uani 1 1 d . . .
C38 C 0.6339(3) 1.0425(3) 0.3309(3) 0.0280(8) Uani 1 1 d . . .
C39 C 0.6001(3) 0.9764(3) 0.3783(3) 0.0362(10) Uani 1 1 d . . .
H39A H 0.5413 0.9281 0.3538 0.043 Uiso 1 1 calc R . .
C40 C 0.6481(3) 0.9780(3) 0.4595(3) 0.0382(10) Uani 1 1 d . . .
C41 C 0.7359(3) 1.0455(3) 0.4927(3) 0.0359(10) Uani 1 1 d . . .
H41A H 0.7709 1.0454 0.5474 0.043 Uiso 1 1 calc R . .
C42 C 0.7755(3) 1.1141(3) 0.4489(3) 0.0296(8) Uani 1 1 d . . .
C43 C 0.5752(3) 1.0358(3) 0.2438(3) 0.0389(10) Uani 1 1 d . . .
H43A H 0.5174 0.9815 0.2311 0.058 Uiso 1 1 calc R . .
H43B H 0.6194 1.0288 0.1970 0.058 Uiso 1 1 calc R . .
H43C H 0.5504 1.0929 0.2465 0.058 Uiso 1 1 calc R . .
C44 C 0.6047(4) 0.9067(4) 0.5100(4) 0.0576(15) Uani 1 1 d . . .
H44A H 0.5426 0.8648 0.4759 0.086 Uiso 1 1 calc R . .
H44B H 0.5890 0.9391 0.5671 0.086 Uiso 1 1 calc R . .
H44C H 0.6545 0.8702 0.5195 0.086 Uiso 1 1 calc R . .
C45 C 0.8714(3) 1.1856(3) 0.4912(3) 0.0390(10) Uani 1 1 d . . .
H45A H 0.8952 1.1723 0.5466 0.058 Uiso 1 1 calc R . .
H45B H 0.8577 1.2482 0.5033 0.058 Uiso 1 1 calc R . .
H45C H 0.9236 1.1826 0.4511 0.058 Uiso 1 1 calc R . .
C46 C 0.6673(3) 1.2477(2) 0.2610(2) 0.0220(7) Uani 1 1 d . . .
C47 C 0.6697(3) 1.2492(3) 0.1711(2) 0.0251(8) Uani 1 1 d . . .
C48 C 0.5970(3) 1.2853(3) 0.1320(3) 0.0285(8) Uani 1 1 d . . .
H48A H 0.5991 1.2886 0.0722 0.034 Uiso 1 1 calc R . .
C49 C 0.5214(3) 1.3166(3) 0.1769(3) 0.0268(8) Uani 1 1 d . . .
C50 C 0.5190(3) 1.3111(2) 0.2639(3) 0.0247(8) Uani 1 1 d . . .
H50A H 0.4666 1.3311 0.2948 0.030 Uiso 1 1 calc R . .
C51 C 0.5899(3) 1.2778(2) 0.3074(2) 0.0230(7) Uani 1 1 d . . .
C52 C 0.5806(3) 1.2751(3) 0.4023(3) 0.0343(9) Uani 1 1 d . . .
H52A H 0.5219 1.2992 0.4211 0.051 Uiso 1 1 calc R . .
H52B H 0.6424 1.3140 0.4396 0.051 Uiso 1 1 calc R . .
H52D H 0.5716 1.2105 0.4081 0.051 Uiso 1 1 calc R . .
C53 C 0.4435(3) 1.3551(3) 0.1322(3) 0.0425(11) Uani 1 1 d . . .
H53A H 0.4569 1.3537 0.0713 0.064 Uiso 1 1 calc R . .
H53D H 0.4474 1.4197 0.1642 0.064 Uiso 1 1 calc R . .
H53B H 0.3755 1.3167 0.1322 0.064 Uiso 1 1 calc R . .
C54 C 0.7442(3) 1.2117(4) 0.1132(3) 0.0394(10) Uani 1 1 d . . .
H54D H 0.7306 1.2207 0.0536 0.059 Uiso 1 1 calc R . .
H54A H 0.7365 1.1449 0.1101 0.059 Uiso 1 1 calc R . .
H54B H 0.8137 1.2455 0.1383 0.059 Uiso 1 1 calc R . .

loop_
_atom_site_aniso_label
_atom_site_aniso_U_11
_atom_site_aniso_U_22
_atom_site_aniso_U_33
_atom_site_aniso_U_23
_atom_site_aniso_U_13
_atom_site_aniso_U_12
Al1 0.0336(6) 0.0329(6) 0.0219(6) 0.0052(5) 0.0047(5) 0.0115(5)
Al2 0.0246(6) 0.0343(6) 0.0313(6) 0.0096(5) 0.0041(5) 0.0100(5)
Br1 0.0440(2) 0.0546(3) 0.0224(2) 0.00191(19) 0.00364(17) 0.0098(2)
Br2 0.0497(3) 0.0663(3) 0.0464(3) 0.0074(2) 0.0012(2) 0.0343(3)
Br3 0.0635(3) 0.0328(2) 0.0371(2) 0.00888(19) 0.0167(2) 0.0100(2)
Br4 0.0426(2) 0.0383(2) 0.0300(2) 0.00697(17) 0.01200(18) 0.00620(19)
Br5 0.0388(2) 0.0492(3) 0.0335(2) 0.01782(19) 0.00316(18) 0.0155(2)
Br6 0.0503(3) 0.0497(3) 0.0496(3) 0.0122(2) 0.0014(2) 0.0295(2)
Br7 0.0322(2) 0.0852(4) 0.0343(2) 0.0189(2) 0.00917(19) 0.0117(2)
Br8 0.0392(3) 0.0400(3) 0.0733(4) 0.0060(2) 0.0003(2) 0.0018(2)
P1 0.0406(13) 0.0380(12) 0.0343(12) 0.0088(10) 0.0084(10) 0.0162(10)
P1A 0.0104(7) 0.0114(7) 0.0119(7) 0.0065(6) 0.0062(6) 0.0070(6)
P2 0.0259(5) 0.0230(5) 0.0247(5) 0.0065(4) 0.0030(4) 0.0070(4)
C1 0.054(3) 0.030(2) 0.024(2) 0.0091(16) 0.0141(18) 0.025(2)
C2 0.037(2) 0.028(2) 0.077(4) 0.011(2) 0.031(2) 0.0136(19)
C3 0.047(3) 0.061(4) 0.061(4) -0.036(3) -0.011(3) 0.024(3)
C4 0.101(5) 0.118(6) 0.029(3) 0.024(3) 0.013(3) 0.083(5)
C5 0.065(3) 0.074(4) 0.064(4) 0.054(3) 0.038(3) 0.047(3)
C6 0.029(2) 0.026(2) 0.051(3) 0.0131(19) -0.0034(18) 0.0101(17)
C7 0.104(6) 0.039(3) 0.245(11) 0.061(5) 0.126(7) 0.037(4)
C9 0.052(3) 0.026(3) 0.174(8) -0.004(4) -0.035(4) 0.011(2)
C10 0.093(4) 0.070(3) 0.022(2) 0.016(2) 0.017(2) 0.068(3)
C11 0.078(3) 0.029(2) 0.027(2) 0.0081(18) 0.000(2) 0.026(2)
C12 0.036(2) 0.033(2) 0.034(2) 0.0162(18) 0.0073(18) 0.0157(18)
C13 0.040(2) 0.0265(19) 0.027(2) 0.0117(16) 0.0154(17) 0.0166(17)
C14 0.041(2) 0.048(3) 0.021(2) 0.0109(18) 0.0077(17) 0.016(2)
C15 0.053(3) 0.091(4) 0.022(2) 0.024(2) 0.014(2) 0.049(3)
C16 0.137(6) 0.035(3) 0.041(3) 0.003(2) -0.016(3) 0.018(3)
C17 0.061(3) 0.033(2) 0.042(3) 0.015(2) 0.025(2) 0.026(2)
C18 0.061(4) 0.191(8) 0.041(3) 0.047(4) 0.021(3) 0.080(5)
C19 0.084(4) 0.065(3) 0.030(2) 0.028(2) 0.028(2) 0.063(3)
C20 0.074(3) 0.035(2) 0.048(3) 0.022(2) 0.042(3) 0.030(2)
C21 0.030(2) 0.032(2) 0.050(3) 0.0057(19) 0.0165(19) 0.0140(18)
C22 0.037(2) 0.0229(19) 0.032(2) 0.0053(16) -0.0049(17) 0.0110(17)
C23 0.033(2) 0.038(2) 0.024(2) 0.0102(17) 0.0064(16) -0.0006(18)
C24 0.034(2) 0.071(3) 0.020(2) 0.002(2) 0.0055(17) 0.028(2)
C25 0.165(8) 0.051(4) 0.097(5) 0.039(4) 0.102(6) 0.036(4)
C26 0.093(4) 0.039(3) 0.045(3) 0.008(2) -0.021(3) 0.031(3)
C27 0.037(3) 0.160(7) 0.035(3) -0.011(3) 0.003(2) 0.046(4)
C28 0.0215(17) 0.0280(19) 0.029(2) 0.0125(16) 0.0046(15) 0.0081(15)
C29 0.0272(19) 0.0260(19) 0.0255(19) 0.0099(15) 0.0044(15) 0.0086(15)
C30 0.0283(19) 0.028(2) 0.0257(19) 0.0090(16) 0.0035(15) 0.0080(16)
C31 0.0277(19) 0.034(2) 0.0238(19) 0.0095(16) 0.0027(15) 0.0114(16)
C32 0.032(2) 0.027(2) 0.027(2) 0.0030(16) 0.0008(16) 0.0138(17)
C33 0.029(2) 0.0253(19) 0.032(2) 0.0079(16) -0.0016(16) 0.0062(16)
C34 0.037(2) 0.030(2) 0.050(3) 0.0123(19) 0.019(2) 0.0107(18)
C35 0.033(2) 0.053(3) 0.035(2) 0.013(2) 0.0157(18) 0.017(2)
C36 0.044(3) 0.024(2) 0.059(3) 0.007(2) 0.006(2) 0.0076(19)
C37 0.0239(18) 0.0250(19) 0.031(2) 0.0111(16) 0.0048(15) 0.0078(15)
C38 0.0249(19) 0.0220(18) 0.036(2) 0.0035(16) 0.0068(16) 0.0068(15)
C39 0.031(2) 0.025(2) 0.054(3) 0.0097(19) 0.013(2) 0.0065(17)
C40 0.041(2) 0.034(2) 0.053(3) 0.023(2) 0.023(2) 0.018(2)
C41 0.048(3) 0.037(2) 0.033(2) 0.0156(18) 0.0094(19) 0.023(2)
C42 0.034(2) 0.028(2) 0.031(2) 0.0076(16) 0.0029(17) 0.0145(17)
C43 0.034(2) 0.032(2) 0.044(3) 0.0012(19) -0.0037(19) 0.0028(18)
C44 0.054(3) 0.058(3) 0.081(4) 0.046(3) 0.032(3) 0.021(3)
C45 0.039(2) 0.041(2) 0.036(2) 0.0119(19) -0.0082(19) 0.009(2)
C46 0.0206(17) 0.0216(17) 0.0257(18) 0.0080(14) 0.0029(14) 0.0066(14)
C47 0.0236(18) 0.0280(19) 0.0262(19) 0.0085(15) 0.0051(15) 0.0088(15)
C48 0.031(2) 0.031(2) 0.0230(19) 0.0068(16) -0.0001(15) 0.0075(17)
C49 0.0221(18) 0.0242(19) 0.032(2) 0.0040(16) -0.0025(15) 0.0062(15)
C50 0.0214(17) 0.0216(18) 0.030(2) 0.0022(15) 0.0066(15) 0.0057(14)
C51 0.0269(18) 0.0171(17) 0.0227(18) 0.0032(14) 0.0049(14) 0.0010(14)
C52 0.036(2) 0.042(2) 0.026(2) 0.0097(18) 0.0095(17) 0.0088(19)
C53 0.036(2) 0.051(3) 0.043(3) 0.013(2) -0.002(2) 0.018(2)
C54 0.041(2) 0.058(3) 0.027(2) 0.011(2) 0.0143(18) 0.025(2)

loop_
_atom_type_symbol
_atom_type_description
_atom_type_scat_dispersion_real
_atom_type_scat_dispersion_imag
_atom_type_scat_source
C C 0.0033 0.0016 'International Tables Vol C Tables 4.2.6.8 and 6.1.1.4'
H H 0.0000 0.0000 'International Tables Vol C Tables 4.2.6.8 and 6.1.1.4'
Al Al 0.0645 0.0514 'International Tables Vol C Tables 4.2.6.8 and 6.1.1.4'
P P 0.1023 0.0942 'International Tables Vol C Tables 4.2.6.8 and 6.1.1.4'
Br Br -0.2901 2.4595 'International Tables Vol C Tables 4.2.6.8 and 6.1.1.4'

loop_
_geom_angle_atom_site_label_1
_geom_angle_atom_site_label_2
_geom_angle_atom_site_label_3
_geom_angle
_geom_angle_site_symmetry_1
_geom_angle_site_symmetry_3
_geom_angle_publ_flag
Br3 Al1 Br2 111.83(6) . . ?
Br3 Al1 Br1 109.48(5) . . ?
Br2 Al1 Br1 109.13(5) . . ?
Br3 Al1 Br4 108.36(5) . . ?
Br2 Al1 Br4 108.39(5) . . ?
Br1 Al1 Br4 109.62(5) . . ?
Br6 Al2 Br8 110.95(5) . . ?
Br6 Al2 Br5 109.71(5) . . ?
Br8 Al2 Br5 109.19(5) . . ?
Br6 Al2 Br7 109.72(5) . . ?
Br8 Al2 Br7 108.08(5) . . ?
Br5 Al2 Br7 109.14(5) . . ?
P1A P1 C1 67.93(19) . . ?
P1A P1 C19 69.4(2) . . ?
C1 P1 C19 108.4(2) . . ?
P1A P1 C10 68.6(2) . . ?
C1 P1 C10 106.2(2) . . ?
C19 P1 C10 108.0(2) . . ?
P1 P1A C1 73.0(2) . . ?
P1 P1A C10 73.1(2) . . ?
C1 P1A C10 110.8(2) . . ?
P1 P1A C19 72.1(2) . . ?
C1 P1A C19 112.3(2) . . ?
C10 P1A C19 111.5(2) . . ?
C28 P2 C37 116.05(17) . . ?
C28 P2 C46 113.33(17) . . ?
C37 P2 C46 115.85(17) . . ?
C2 C1 C6 120.5(4) . . ?
C2 C1 P1A 107.6(3) . . ?
C6 C1 P1A 130.7(3) . . ?
C2 C1 P1 136.6(4) . . ?
C6 C1 P1 100.6(3) . . ?
P1A C1 P1 39.04(12) . . ?
C3 C2 C1 117.2(5) . . ?
C3 C2 C7 119.1(6) . . ?
C1 C2 C7 123.7(6) . . ?
C4 C3 C2 122.0(5) . . ?
C5 C4 C3 118.2(5) . . ?
C5 C4 C8 114.9(7) . . ?
C3 C4 C8 126.7(7) . . ?
C4 C5 C6 123.5(5) . . ?
C5 C6 C1 118.6(4) . . ?
C5 C6 C9 118.4(5) . . ?
C1 C6 C9 123.0(5) . . ?
C11 C10 C15 121.0(4) . . ?
C11 C10 P1A 107.5(4) . . ?
C15 C10 P1A 131.2(4) . . ?
C11 C10 P1 134.7(4) . . ?
C15 C10 P1 100.6(4) . . ?
P1A C10 P1 38.37(12) . . ?
C12 C11 C10 117.7(4) . . ?
C12 C11 C16 117.0(5) . . ?
C10 C11 C16 125.3(5) . . ?
C13 C12 C11 123.1(4) . . ?
C12 C13 C14 118.2(4) . . ?
C12 C13 C17 120.9(4) . . ?
C14 C13 C17 120.9(4) . . ?
C13 C14 C15 121.5(4) . . ?
C14 C15 C10 118.5(4) . . ?
C14 C15 C18 117.6(5) . . ?
C10 C15 C18 123.9(5) . . ?
C24 C19 C20 121.2(4) . . ?
C24 C19 P1A 107.3(4) . . ?
C20 C19 P1A 130.5(3) . . ?
C24 C19 P1 136.7(3) . . ?
C20 C19 P1 100.1(3) . . ?
P1A C19 P1 38.51(12) . . ?
C21 C20 C19 117.8(4) . . ?
C21 C20 C25 117.4(5) . . ?
C19 C20 C25 124.8(5) . . ?
C22 C21 C20 121.8(4) . . ?
C21 C22 C23 118.7(4) . . ?
C21 C22 C26 120.8(4) . . ?
C23 C22 C26 120.5(4) . . ?
C24 C23 C22 121.9(4) . . ?
C23 C24 C19 118.6(4) . . ?
C23 C24 C27 116.9(5) . . ?
C19 C24 C27 124.5(5) . . ?
C33 C28 C29 120.7(3) . . ?
C33 C28 P2 124.0(3) . . ?
C29 C28 P2 115.3(3) . . ?
C30 C29 C28 118.5(3) . . ?
C30 C29 C34 117.4(3) . . ?
C28 C29 C34 124.0(3) . . ?
C31 C30 C29 121.9(4) . . ?
C30 C31 C32 118.5(4) . . ?
C30 C31 C35 120.6(4) . . ?
C32 C31 C35 120.9(4) . . ?
C33 C32 C31 121.7(4) . . ?
C32 C33 C28 118.7(4) . . ?
C32 C33 C36 117.5(4) . . ?
C28 C33 C36 123.8(4) . . ?
C42 C37 C38 121.0(4) . . ?
C42 C37 P2 115.0(3) . . ?
C38 C37 P2 123.6(3) . . ?
C39 C38 C37 117.6(4) . . ?
C39 C38 C43 118.8(4) . . ?
C37 C38 C43 123.6(4) . . ?
C40 C39 C38 122.8(4) . . ?
C41 C40 C39 118.3(4) . . ?
C41 C40 C44 121.4(5) . . ?
C39 C40 C44 120.3(5) . . ?
C40 C41 C42 122.5(4) . . ?
C41 C42 C37 117.7(4) . . ?
C41 C42 C45 118.5(4) . . ?
C37 C42 C45 123.9(4) . . ?
C51 C46 C47 120.4(3) . . ?
C51 C46 P2 115.5(3) . . ?
C47 C46 P2 124.0(3) . . ?
C48 C47 C46 117.8(3) . . ?
C48 C47 C54 117.3(3) . . ?
C46 C47 C54 124.8(3) . . ?
C49 C48 C47 122.6(4) . . ?
C50 C49 C48 118.1(3) . . ?
C50 C49 C53 120.7(4) . . ?
C48 C49 C53 121.2(4) . . ?
C51 C50 C49 122.3(3) . . ?
C50 C51 C46 118.6(3) . . ?
C50 C51 C52 118.1(3) . . ?
C46 C51 C52 123.3(3) . . ?

loop_
_geom_bond_atom_site_label_1
_geom_bond_atom_site_label_2
_geom_bond_distance
_geom_bond_site_symmetry_2
_geom_bond_publ_flag
Al1 Br3 2.2766(13) . ?
Al1 Br2 2.2875(13) . ?
Al1 Br1 2.2980(12) . ?
Al1 Br4 2.3127(13) . ?
Al2 Br6 2.2890(13) . ?
Al2 Br8 2.2906(13) . ?
Al2 Br5 2.2940(13) . ?
Al2 Br7 2.3024(13) . ?
P1 P1A 1.238(3) . ?
P1 C1 1.880(5) . ?
P1 C19 1.892(5) . ?
P1 C10 1.909(5) . ?
P1A C1 1.822(4) . ?
P1A C10 1.857(5) . ?
P1A C19 1.862(5) . ?
P2 C28 1.807(4) . ?
P2 C37 1.808(4) . ?
P2 C46 1.813(4) . ?
C1 C2 1.395(6) . ?
C1 C6 1.397(6) . ?
C2 C3 1.394(8) . ?
C2 C7 1.516(7) . ?
C3 C4 1.382(10) . ?
C4 C5 1.342(9) . ?
C4 C8 1.531(10) . ?
C5 C6 1.353(7) . ?
C6 C9 1.514(7) . ?
C10 C11 1.399(7) . ?
C10 C15 1.404(8) . ?
C11 C12 1.387(6) . ?
C11 C16 1.524(7) . ?
C12 C13 1.378(6) . ?
C13 C14 1.384(6) . ?
C13 C17 1.502(5) . ?
C14 C15 1.398(6) . ?
C15 C18 1.511(7) . ?
C19 C24 1.392(7) . ?
C19 C20 1.405(7) . ?
C20 C21 1.390(6) . ?
C20 C25 1.515(6) . ?
C21 C22 1.378(6) . ?
C22 C23 1.385(6) . ?
C22 C26 1.504(6) . ?
C23 C24 1.374(6) . ?
C24 C27 1.524(6) . ?
C28 C33 1.406(5) . ?
C28 C29 1.408(5) . ?
C29 C30 1.393(5) . ?
C29 C34 1.515(5) . ?
C30 C31 1.390(5) . ?
C31 C32 1.395(6) . ?
C31 C35 1.501(5) . ?
C32 C33 1.393(6) . ?
C33 C36 1.508(6) . ?
C37 C42 1.408(5) . ?
C37 C38 1.412(5) . ?
C38 C39 1.389(6) . ?
C38 C43 1.502(6) . ?
C39 C40 1.380(7) . ?
C40 C41 1.377(7) . ?
C40 C44 1.514(6) . ?
C41 C42 1.398(6) . ?
C42 C45 1.505(6) . ?
C46 C51 1.411(5) . ?
C46 C47 1.412(5) . ?
C47 C48 1.390(5) . ?
C47 C54 1.518(5) . ?
C48 C49 1.387(5) . ?
C49 C50 1.383(5) . ?
C49 C53 1.507(5) . ?
C50 C51 1.380(5) . ?
C51 C52 1.507(5) . ?
